data_2206423
loop_
_publ_author_name
'Hartung, Jens'
'Daniel, Kristina'
'Svoboda, Ingrid'
'Fuess, Hartmut'

_publ_section_title
;
 <i>O</i>-Ethyl <i>S</i>-(3-oxoindan-1-yl) dithiocarbonate
;
_journal_coeditor_code FL6178
_journal_issue 8
_journal_name_full 'Acta Crystallographica Section E'
_journal_page_first o2768
_journal_page_last o2769
_journal_paper_doi 10.1107/S1600536805023901
_journal_volume 61
_journal_year 2005
_chemical_formula_iupac 'C12 H12 O2 S2'
_chemical_formula_moiety 'C12 H12 O2 S2'
_chemical_formula_sum 'C12 H12 O2 S2'
_chemical_formula_weight 252.34
_chemical_name_systematic
;
O-Ethyl S-(3-oxoindan-1-yl) dithiocarbonate
;
_space_group_IT_number 14
_symmetry_cell_setting monoclinic
_symmetry_space_group_name_Hall '-P 2ybc'
_symmetry_space_group_name_H-M 'P 1 21/c 1'
_atom_sites_solution_hydrogens difmap
_atom_sites_solution_primary direct
_atom_sites_solution_secondary difmap
_audit_creation_method SHELXL-97
_cell_angle_alpha 90.00
_cell_angle_beta 112.39(7)
_cell_angle_gamma 90.00
_cell_formula_units_Z 4
_cell_length_a 11.287(6)
_cell_length_b 11.606(6)
_cell_length_c 9.864(6)
_cell_measurement_reflns_used 703
_cell_measurement_temperature 300(2)
_cell_measurement_theta_max 19.097
_cell_measurement_theta_min 2.891
_cell_volume 1194.7(13)
_computing_cell_refinement
;
CrysAlis RED (Oxford Diffraction, 2002)
;
_computing_data_collection
;
CrysAlis CCD (Oxford Diffraction, 2002)
;
_computing_data_reduction
;
CrysAlis RED
;
_computing_molecular_graphics
;
PLATON2002 (Spek, 1990, 2003) and ORTEP-3 for Windows (Farrugia,
1997, 2005)
;
_computing_publication_material SHELXL97
_computing_structure_refinement 'SHELXL97 (Sheldrick, 1997)'
_computing_structure_solution 'SHELXS97 (Sheldrick, 1997)'
_diffrn_ambient_temperature 300(2)
_diffrn_measured_fraction_theta_full 0.990
_diffrn_measured_fraction_theta_max 0.990
_diffrn_measurement_device_type 'Oxford Diffraction Xcalibur with Sapphire CCD detector'
_diffrn_measurement_method 'rotation method data acquisition using \w'
_diffrn_radiation_monochromator graphite
_diffrn_radiation_source 'fine-focus sealed tube'
_diffrn_radiation_type MoK\a
_diffrn_radiation_wavelength 0.71073
_diffrn_reflns_av_R_equivalents 0.0415
_diffrn_reflns_av_sigmaI/netI 0.0414
_diffrn_reflns_limit_h_max 14
_diffrn_reflns_limit_h_min -9
_diffrn_reflns_limit_k_max 14
_diffrn_reflns_limit_k_min -14
_diffrn_reflns_limit_l_max 11
_diffrn_reflns_limit_l_min -12
_diffrn_reflns_number 6892
_diffrn_reflns_theta_full 26.37
_diffrn_reflns_theta_max 26.37
_diffrn_reflns_theta_min 4.08
_diffrn_standards_decay_% 0
_exptl_absorpt_coefficient_mu 0.427
_exptl_absorpt_correction_T_max 0.88079
_exptl_absorpt_correction_T_min 0.71761
_exptl_absorpt_correction_type analytical
_exptl_absorpt_process_details '(CrysAlis RED; Oxford Diffraction, 2002)'
_exptl_crystal_colour yellow
_exptl_crystal_density_diffrn 1.403
_exptl_crystal_density_method 'not measured'
_exptl_crystal_description prism
_exptl_crystal_F_000 528
_exptl_crystal_size_max 0.78
_exptl_crystal_size_mid 0.76
_exptl_crystal_size_min 0.42
_refine_diff_density_max 0.331
_refine_diff_density_min -0.291
_refine_ls_extinction_expression Fc^*^=kFc[1+0.001xFc^2^\l^3^/sin(2\q)]^-1/4^
_refine_ls_extinction_method none
_refine_ls_goodness_of_fit_ref 1.006
_refine_ls_hydrogen_treatment refxyz
_refine_ls_matrix_type full
_refine_ls_number_parameters 182
_refine_ls_number_reflns 2426
_refine_ls_number_restraints 0
_refine_ls_restrained_S_all 1.006
_refine_ls_R_factor_all 0.0733
_refine_ls_R_factor_gt 0.0466
_refine_ls_shift/su_max 0.010
_refine_ls_shift/su_mean 0.001
_refine_ls_structure_factor_coef Fsqd
_refine_ls_weighting_details 'calc w = 1/[\s^2^(Fo^2^)+(0.0844P)^2^] where P = (Fo^2^+2Fc^2^)/3'
_refine_ls_weighting_scheme calc
_refine_ls_wR_factor_gt 0.1259
_refine_ls_wR_factor_ref 0.1449
_reflns_number_gt 1561
_reflns_number_total 2426
_reflns_threshold_expression I>2\s(I)
_cod_data_source_file fl6178.cif
_cod_data_source_block I
_cod_depositor_comments
;
The following automatic conversions were performed:
'_symmetry_cell_setting' value 'Monoclinic' changed to 'monoclinic'
according to '/home/saulius/struct/CIF-dictionaries/cif_core.dic'
dictionary named 'cif_core.dic' version 2.4.1 from 2010-06-29.

Automatic conversion script
Id: cif_fix_enum 1527 2010-12-29 10:47:43Z saulius 

The following automatic conversions were performed:

'_symmetry_cell_setting' value 'Monoclinic' changed to 'monoclinic'
according to /home/saulius/struct/CIF-dictionaries/cif_core.dic
dictionary named 'cif_core.dic' version 2.4.1 from 2010-06-29.

Automatic conversion script
Id: cif_fix_values 1715 2011-07-08 13:25:40Z adriana 
;
_cod_original_cell_volume 1194.7(11)
_cod_original_sg_symbol_H-M 'P 21/c'
_cod_database_code 2206423
_cod_database_fobs_code 2206423

loop_
_symmetry_equiv_pos_as_xyz
'x, y, z'
'-x, y+1/2, -z+1/2'
'-x, -y, -z'
'x, -y-1/2, z-1/2'

loop_
_atom_site_label
_atom_site_fract_x
_atom_site_fract_y
_atom_site_fract_z
_atom_site_U_iso_or_equiv
_atom_site_adp_type
_atom_site_calc_flag
_atom_site_occupancy
_atom_site_type_symbol
C1 0.3052(2) 0.4960(2) 0.2047(2) 0.0589(6) Uani d 1 C
C2 0.4466(3) 0.3585(4) 0.3647(4) 0.0836(10) Uani d 1 C
H11A 0.458(3) 0.309(3) 0.298(4) 0.100 Uiso d 1 H
H11B 0.510(3) 0.421(3) 0.397(4) 0.100 Uiso d 1 H
C3 0.4493(4) 0.2894(4) 0.4885(4) 0.0923(11) Uani d 1 C
H12A 0.524(3) 0.259(3) 0.527(4) 0.111 Uiso d 1 H
H12B 0.429(3) 0.341(3) 0.561(4) 0.111 Uiso d 1 H
H12C 0.377(4) 0.238(3) 0.457(4) 0.111 Uiso d 1 H
C4 0.0731(2) 0.5027(2) 0.2535(3) 0.0516(6) Uani d 1 C
H1 -0.004(2) 0.544(2) 0.220(3) 0.062 Uiso d 1 H
C5 0.0457(3) 0.3743(2) 0.2375(3) 0.0566(6) Uani d 1 C
H2A -0.040(2) 0.359(2) 0.204(3) 0.068 Uiso d 1 H
H2B 0.081(2) 0.338(2) 0.174(3) 0.068 Uiso d 1 H
C6 0.0989(2) 0.3255(2) 0.3895(3) 0.0547(6) Uani d 1 C
C7 0.1479(2) 0.42054(18) 0.4922(3) 0.0490(5) Uani d 1 C
C8 0.1366(2) 0.52186(19) 0.4157(2) 0.0475(6) Uani d 1 C
C9 0.1816(2) 0.6229(2) 0.4911(3) 0.0649(7) Uani d 1 C
H8 0.175(3) 0.691(3) 0.443(3) 0.078 Uiso d 1 H
C10 0.2338(3) 0.6197(3) 0.6407(3) 0.0741(8) Uani d 1 C
H7 0.267(3) 0.693(3) 0.691(3) 0.089 Uiso d 1 H
C11 0.2436(3) 0.5187(3) 0.7161(3) 0.0739(8) Uani d 1 C
H6 0.276(3) 0.519(2) 0.824(3) 0.089 Uiso d 1 H
C12 0.2009(3) 0.4190(3) 0.6425(3) 0.0647(7) Uani d 1 C
H5 0.206(3) 0.353(2) 0.691(3) 0.078 Uiso d 1 H
O1 0.32358(15) 0.41718(15) 0.30607(18) 0.0619(5) Uani d 1 O
O2 0.1003(2) 0.22494(16) 0.4202(2) 0.0847(6) Uani d 1 O
S1 0.40507(8) 0.53620(9) 0.13130(9) 0.0953(4) Uani d 1 S
S2 0.15805(7) 0.56180(6) 0.14667(7) 0.0664(3) Uani d 1 S

loop_
_atom_site_aniso_label
_atom_site_aniso_U_11
_atom_site_aniso_U_22
_atom_site_aniso_U_33
_atom_site_aniso_U_12
_atom_site_aniso_U_13
_atom_site_aniso_U_23
C1 0.0612(15) 0.0752(16) 0.0373(12) -0.0107(13) 0.0154(11) -0.0027(12)
C2 0.0693(19) 0.111(3) 0.072(2) 0.0316(18) 0.0295(17) 0.0057(18)
C3 0.090(2) 0.107(3) 0.074(2) 0.043(2) 0.0237(19) 0.0164(19)
C4 0.0467(12) 0.0535(14) 0.0528(14) 0.0067(11) 0.0169(11) 0.0069(11)
C5 0.0560(14) 0.0588(16) 0.0536(15) -0.0063(12) 0.0193(12) -0.0062(11)
C6 0.0593(14) 0.0535(15) 0.0556(14) -0.0068(11) 0.0269(12) 0.0001(11)
C7 0.0470(12) 0.0536(14) 0.0499(13) -0.0015(10) 0.0224(11) -0.0021(10)
C8 0.0439(12) 0.0488(13) 0.0486(13) 0.0068(10) 0.0164(10) -0.0028(10)
C9 0.0657(16) 0.0483(15) 0.0764(19) 0.0068(12) 0.0222(15) -0.0092(13)
C10 0.0663(17) 0.078(2) 0.072(2) 0.0036(15) 0.0195(15) -0.0289(16)
C11 0.0623(17) 0.105(2) 0.0512(16) 0.0027(16) 0.0177(14) -0.0187(17)
C12 0.0664(16) 0.080(2) 0.0490(15) 0.0013(14) 0.0236(13) 0.0035(13)
O1 0.0549(10) 0.0800(12) 0.0545(10) 0.0144(8) 0.0251(8) 0.0143(9)
O2 0.1195(17) 0.0517(11) 0.0822(14) -0.0181(10) 0.0373(12) 0.0041(9)
S1 0.0829(6) 0.1464(9) 0.0669(5) -0.0268(5) 0.0400(5) 0.0037(5)
S2 0.0695(5) 0.0711(5) 0.0534(4) 0.0009(3) 0.0174(3) 0.0206(3)

loop_
_atom_type_symbol
_atom_type_description
_atom_type_scat_dispersion_real
_atom_type_scat_dispersion_imag
_atom_type_scat_source
C C 0.0033 0.0016 'International Tables Vol C Tables 4.2.6.8 and 6.1.1.4'
H H 0.0000 0.0000 'International Tables Vol C Tables 4.2.6.8 and 6.1.1.4'
O O 0.0106 0.0060 'International Tables Vol C Tables 4.2.6.8 and 6.1.1.4'
S S 0.1246 0.1234 'International Tables Vol C Tables 4.2.6.8 and 6.1.1.4'

loop_
_geom_angle_atom_site_label_1
_geom_angle_atom_site_label_2
_geom_angle_atom_site_label_3
_geom_angle
_geom_angle_publ_flag
O1 C1 S1 127.2(2) yes
O1 C1 S2 114.66(18) yes
S1 C1 S2 118.13(16) yes
C3 C2 O1 107.7(3) ?
C3 C2 H11A 107(2) ?
O1 C2 H11A 112(2) ?
C3 C2 H11B 111(2) ?
O1 C2 H11B 104.6(19) ?
H11A C2 H11B 114(3) ?
C2 C3 H12A 107(2) ?
C2 C3 H12B 109.1(18) ?
H12A C3 H12B 112(3) ?
C2 C3 H12C 109(2) ?
H12A C3 H12C 118(3) ?
H12B C3 H12C 101(3) ?
C8 C4 C5 104.63(19) ?
C8 C4 S2 114.94(17) ?
C5 C4 S2 116.39(17) ?
C8 C4 H1 107.8(16) ?
C5 C4 H1 109.9(14) ?
S2 C4 H1 102.9(15) ?
C6 C5 C4 106.2(2) ?
C6 C5 H2A 104.7(17) ?
C4 C5 H2A 112.1(16) ?
C6 C5 H2B 112.4(15) ?
C4 C5 H2B 112.0(15) ?
H2A C5 H2B 109(2) ?
O2 C6 C7 126.4(2) yes
O2 C6 C5 125.4(2) yes
C7 C6 C5 108.1(2) yes
C12 C7 C8 121.0(2) ?
C12 C7 C6 129.5(2) ?
C8 C7 C6 109.5(2) ?
C7 C8 C9 119.6(2) ?
C7 C8 C4 111.4(2) ?
C9 C8 C4 129.0(2) ?
C10 C9 C8 118.6(3) ?
C10 C9 H8 120.1(18) ?
C8 C9 H8 121.3(18) ?
C9 C10 C11 121.5(3) ?
C9 C10 H7 116.5(17) ?
C11 C10 H7 121.9(17) ?
C12 C11 C10 120.1(3) ?
C12 C11 H6 119.4(18) ?
C10 C11 H6 120.4(18) ?
C11 C12 C7 119.2(3) ?
C11 C12 H5 120.8(19) ?
C7 C12 H5 120.0(19) ?
C1 O1 C2 118.7(2) yes
C1 S2 C4 107.27(12) yes

loop_
_geom_bond_atom_site_label_1
_geom_bond_atom_site_label_2
_geom_bond_distance
_geom_bond_publ_flag
C1 O1 1.312(3) yes
C1 S1 1.624(3) yes
C1 S2 1.716(3) yes
C2 C3 1.451(5) ?
C2 O1 1.455(3) yes
C2 H11A 0.92(3) ?
C2 H11B 0.99(3) ?
C3 H12A 0.85(3) ?
C3 H12B 1.03(4) ?
C3 H12C 0.96(3) ?
C4 C8 1.500(3) ?
C4 C5 1.518(4) ?
C4 S2 1.808(3) yes
C4 H1 0.94(2) ?
C5 C6 1.498(4) ?
C5 H2A 0.92(2) ?
C5 H2B 0.96(2) ?
C6 O2 1.204(3) yes
C6 C7 1.457(3) ?
C7 C12 1.371(4) ?
C7 C8 1.376(3) ?
C8 C9 1.378(3) ?
C9 C10 1.365(4) ?
C9 H8 0.91(3) ?
C10 C11 1.370(5) ?
C10 H7 0.99(3) ?
C11 C12 1.353(4) ?
C11 H6 0.98(3) ?
C12 H5 0.89(3) ?

loop_
_geom_torsion_atom_site_label_1
_geom_torsion_atom_site_label_2
_geom_torsion_atom_site_label_3
_geom_torsion_atom_site_label_4
_geom_torsion
_geom_torsion_publ_flag
C8 C4 C5 C6 -2.2(2) yes
S2 C4 C5 C6 125.82(19) ?
C4 C5 C6 O2 -176.4(2) yes
C4 C5 C6 C7 3.6(3) ?
O2 C6 C7 C12 -2.6(4) ?
C5 C6 C7 C12 177.3(3) ?
O2 C6 C7 C8 176.3(2) ?
C5 C6 C7 C8 -3.8(3) ?
C12 C7 C8 C9 1.4(4) ?
C6 C7 C8 C9 -177.6(2) ?
C12 C7 C8 C4 -178.6(2) ?
C6 C7 C8 C4 2.4(3) ?
C5 C4 C8 C7 0.0(3) ?
S2 C4 C8 C7 -128.94(19) ?
C5 C4 C8 C9 180.0(2) ?
S2 C4 C8 C9 51.1(3) ?
C7 C8 C9 C10 -1.5(4) ?
C4 C8 C9 C10 178.5(2) ?
C8 C9 C10 C11 0.9(4) ?
C9 C10 C11 C12 -0.1(5) ?
C10 C11 C12 C7 0.0(4) ?
C8 C7 C12 C11 -0.6(4) ?
C6 C7 C12 C11 178.2(2) ?
S1 C1 O1 C2 1.4(4) yes
S2 C1 O1 C2 -178.6(2) yes
C3 C2 O1 C1 171.6(3) ?
O1 C1 S2 C4 2.2(2) yes
S1 C1 S2 C4 -177.74(14) yes
C8 C4 S2 C1 60.7(2) yes
C5 C4 S2 C1 -62.1(2) yes
